data_2211755
loop_
_publ_author_name
'E Yang'
'Xu-Chun Song'
'Yue-E Chen'
'Rong-Qiang Zhuang'

_publ_section_title
;
 Piperazinium dinitrate
;
_journal_coeditor_code CF2077
_journal_issue 1
_journal_name_full 'Acta Crystallographica Section E'
_journal_page_first o340
_journal_page_last o341
_journal_paper_doi 10.1107/S1600536806053724
_journal_volume 63
_journal_year 2007
_chemical_formula_iupac 'C4 H12 N2 2+ , 2 N O3 -'
_chemical_formula_moiety 'C4 H12 N2 2+ , 2 N O3 -'
_chemical_formula_sum 'C4 H12 N4 O6'
_chemical_formula_weight 212.18
_chemical_name_systematic
;
Piperazinium dinitrate
;
_space_group_IT_number 15
_symmetry_cell_setting monoclinic
_symmetry_space_group_name_Hall '-C 2yc'
_symmetry_space_group_name_H-M 'C 1 2/c 1'
_atom_sites_solution_hydrogens geom
_atom_sites_solution_primary direct
_atom_sites_solution_secondary difmap
_audit_creation_method SHELXL97
_cell_angle_alpha 90.00
_cell_angle_beta 120.9560(10)
_cell_angle_gamma 90.00
_cell_formula_units_Z 4
_cell_length_a 14.6895(3)
_cell_length_b 5.93010(10)
_cell_length_c 12.4018(4)
_cell_measurement_reflns_used 220
_cell_measurement_temperature 273(2)
_cell_measurement_theta_max 28.02
_cell_measurement_theta_min 3.23
_cell_volume 926.44(4)
_computing_cell_refinement 'SAINT (Siemens, 1996)'
_computing_data_collection 'SMART (Siemens, 1996)'
_computing_data_reduction SAINT
_computing_molecular_graphics 'DIAMOND (Bergerhoff <i>et al.</i>,  1996)'
_computing_publication_material SHELXL97
_computing_structure_refinement 'SHELXL97 (Sheldrick, 1997)'
_computing_structure_solution 'SHELXS97 (Sheldrick, 1997)'
_diffrn_ambient_temperature 273(2)
_diffrn_measured_fraction_theta_full 0.980
_diffrn_measured_fraction_theta_max 0.980
_diffrn_measurement_device_type 'Siemens SMART 1K CCD area-detector'
_diffrn_measurement_method '\f and \w'
_diffrn_radiation_monochromator graphite
_diffrn_radiation_source 'fine-focus sealed tube'
_diffrn_radiation_type MoK\a
_diffrn_radiation_wavelength 0.71073
_diffrn_reflns_av_R_equivalents 0.0526
_diffrn_reflns_av_sigmaI/netI 0.0583
_diffrn_reflns_limit_h_max 17
_diffrn_reflns_limit_h_min -19
_diffrn_reflns_limit_k_max 7
_diffrn_reflns_limit_k_min -7
_diffrn_reflns_limit_l_max 15
_diffrn_reflns_limit_l_min -16
_diffrn_reflns_number 3535
_diffrn_reflns_theta_full 28.02
_diffrn_reflns_theta_max 28.02
_diffrn_reflns_theta_min 3.23
_diffrn_standards_number 0
_exptl_absorpt_coefficient_mu 0.141
_exptl_absorpt_correction_T_max 1.00
_exptl_absorpt_correction_T_min 0.88
_exptl_absorpt_correction_type multi-scan
_exptl_absorpt_process_details '(SADABS; Sheldrick, 1996)'
_exptl_crystal_colour colourless
_exptl_crystal_density_diffrn 1.521
_exptl_crystal_density_method 'not measured'
_exptl_crystal_description prism
_exptl_crystal_F_000 448
_exptl_crystal_size_max 0.30
_exptl_crystal_size_mid 0.20
_exptl_crystal_size_min 0.06
_refine_diff_density_max 0.147
_refine_diff_density_min -0.173
_refine_ls_extinction_method none
_refine_ls_goodness_of_fit_ref 0.768
_refine_ls_hydrogen_treatment constr
_refine_ls_matrix_type full
_refine_ls_number_parameters 64
_refine_ls_number_reflns 1104
_refine_ls_number_restraints 0
_refine_ls_restrained_S_all 0.768
_refine_ls_R_factor_all 0.0794
_refine_ls_R_factor_gt 0.0338
_refine_ls_shift/su_max 0.000
_refine_ls_shift/su_mean 0.000
_refine_ls_structure_factor_coef Fsqd
_refine_ls_weighting_details 'calc w = 1/[\s^2^(Fo^2^)+(0.0417P)^2^] where P=(Fo^2^+2Fc^2^)/3'
_refine_ls_weighting_scheme calc
_refine_ls_wR_factor_gt 0.0784
_refine_ls_wR_factor_ref 0.0895
_reflns_number_gt 535
_reflns_number_total 1104
_reflns_threshold_expression I>2\s(I)
_cod_data_source_file cf2077.cif
_cod_data_source_block I
_cod_depositor_comments
;
The following automatic conversions were performed:
'_symmetry_cell_setting' value 'Monoclinic' changed to 'monoclinic'
according to '/home/saulius/struct/CIF-dictionaries/cif_core.dic'
dictionary named 'cif_core.dic' version 2.4.1 from 2010-06-29.

Automatic conversion script
Id: cif_fix_enum 1527 2010-12-29 10:47:43Z saulius 

The following automatic conversions were performed:

'_symmetry_cell_setting' value 'Monoclinic' changed to 'monoclinic'
according to /home/saulius/struct/CIF-dictionaries/cif_core.dic
dictionary named 'cif_core.dic' version 2.4.1 from 2010-06-29.

Automatic conversion script
Id: cif_fix_values 1715 2011-07-08 13:25:40Z adriana 
;
_cod_original_sg_symbol_H-M 'C 2/c'
_cod_database_code 2211755
_cod_database_fobs_code 2211755

loop_
_symmetry_equiv_pos_as_xyz
'x, y, z'
'-x, y, -z+1/2'
'x+1/2, y+1/2, z'
'-x+1/2, y+1/2, -z+1/2'
'-x, -y, -z'
'x, -y, z-1/2'
'-x+1/2, -y+1/2, -z'
'x+1/2, -y+1/2, z-1/2'

loop_
_atom_site_type_symbol
_atom_site_label
_atom_site_fract_x
_atom_site_fract_y
_atom_site_fract_z
_atom_site_U_iso_or_equiv
_atom_site_adp_type
_atom_site_calc_flag
_atom_site_refinement_flags
_atom_site_occupancy
O O1 0.54413(10) 0.5314(2) 0.14290(12) 0.0722(4) Uani d . 1
O O2 0.52868(9) 0.8925(2) 0.12489(12) 0.0618(4) Uani d . 1
O O3 0.38913(9) 0.6852(2) 0.04531(13) 0.0634(4) Uani d . 1
N N1 0.35353(10) 0.2016(2) 0.02326(13) 0.0481(4) Uani d . 1
H H1A 0.3797 0.3411 0.0287 0.058 Uiso calc R 1
H H1D 0.4041 0.1018 0.0353 0.058 Uiso calc R 1
N N2 0.48815(12) 0.7018(3) 0.10557(13) 0.0466(4) Uani d . 1
C C1 0.32719(13) 0.1720(3) 0.12294(16) 0.0522(5) Uani d . 1
H H1B 0.3899 0.1998 0.2045 0.063 Uiso calc R 1
H H1C 0.3046 0.0179 0.1218 0.063 Uiso calc R 1
C C2 0.25956(12) 0.1689(3) -0.10341(15) 0.0492(5) Uani d . 1
H H2A 0.2348 0.0146 -0.1124 0.059 Uiso calc R 1
H H2B 0.2786 0.1963 -0.1665 0.059 Uiso calc R 1

loop_
_atom_site_aniso_label
_atom_site_aniso_U_11
_atom_site_aniso_U_22
_atom_site_aniso_U_33
_atom_site_aniso_U_12
_atom_site_aniso_U_13
_atom_site_aniso_U_23
O1 0.0746(9) 0.0526(9) 0.0794(9) 0.0217(7) 0.0325(7) 0.0134(8)
O2 0.0505(7) 0.0463(8) 0.0881(10) -0.0089(6) 0.0352(7) -0.0137(7)
O3 0.0455(8) 0.0508(8) 0.0927(10) -0.0077(6) 0.0347(7) -0.0103(7)
N1 0.0342(7) 0.0401(8) 0.0683(10) 0.0012(6) 0.0252(7) -0.0064(7)
N2 0.0520(9) 0.0430(9) 0.0506(9) 0.0014(8) 0.0306(8) -0.0031(8)
C1 0.0447(10) 0.0512(12) 0.0467(10) 0.0053(9) 0.0135(8) 0.0001(9)
C2 0.0459(10) 0.0501(12) 0.0504(10) -0.0018(8) 0.0241(8) -0.0064(9)

loop_
_atom_type_symbol
_atom_type_description
_atom_type_scat_dispersion_real
_atom_type_scat_dispersion_imag
_atom_type_scat_source
C C 0.0033 0.0016 'International Tables Vol C Tables 4.2.6.8 and 6.1.1.4'
H H 0.0000 0.0000 'International Tables Vol C Tables 4.2.6.8 and 6.1.1.4'
N N 0.0061 0.0033 'International Tables Vol C Tables 4.2.6.8 and 6.1.1.4'
O O 0.0106 0.0060 'International Tables Vol C Tables 4.2.6.8 and 6.1.1.4'

loop_
_geom_angle_atom_site_label_1
_geom_angle_atom_site_label_2
_geom_angle_atom_site_label_3
_geom_angle_site_symmetry_1
_geom_angle_site_symmetry_3
_geom_angle
C2 N1 C1 . . 111.67(13)
C2 N1 H1A . . 109.3
C1 N1 H1A . . 109.3
C2 N1 H1D . . 109.3
C1 N1 H1D . . 109.3
H1A N1 H1D . . 107.9
O1 N2 O2 . . 120.84(15)
O1 N2 O3 . . 120.39(16)
O2 N2 O3 . . 118.76(16)
N1 C1 C2 . 7 110.78(13)
N1 C1 H1B . . 109.5
C2 C1 H1B 7 . 109.5
N1 C1 H1C . . 109.5
C2 C1 H1C 7 . 109.5
H1B C1 H1C . . 108.1
N1 C2 C1 . 7 109.90(13)
N1 C2 H2A . . 109.7
C1 C2 H2A 7 . 109.7
N1 C2 H2B . . 109.7
C1 C2 H2B 7 . 109.7
H2A C2 H2B . . 108.2

loop_
_geom_bond_atom_site_label_1
_geom_bond_atom_site_label_2
_geom_bond_site_symmetry_2
_geom_bond_distance
O1 N2 . 1.2329(17)
O2 N2 . 1.2425(17)
O3 N2 . 1.2513(17)
N1 C2 . 1.476(2)
N1 C1 . 1.483(2)
N1 H1A . 0.900
N1 H1D . 0.900
C1 C2 7 1.502(2)
C1 H1B . 0.970
C1 H1C . 0.970
C2 C1 7 1.502(2)
C2 H2A . 0.970
C2 H2B . 0.970

loop_
_geom_hbond_atom_site_label_D
_geom_hbond_atom_site_label_H
_geom_hbond_atom_site_label_A
_geom_hbond_site_symmetry_A
_geom_hbond_distance_DH
_geom_hbond_distance_HA
_geom_hbond_distance_DA
_geom_hbond_angle_DHA
N1 H1A O3 . 0.90 2.05 2.9025(17) 158
N1 H1D O2 1_545 0.90 2.01 2.8694(17) 160
